data_4344273
loop_
_publ_author_name
'de Boer, F.P.'
'Carter, V.B.'
'Turley, J.W.'

_publ_section_title
;
 Single-Crystal X-Ray and Raman Studies of
 Bis(nitrotriamminepalladium(II)) Tetraamminepalladium(II) Tetranitrate
;
_journal_name_full 'Inorganic Chemistry'
_journal_page_first 651
_journal_page_last 661
_journal_volume 10
_journal_year 1971
_chemical_formula_sum 'H30 N16 O16 Pd3'
_chemical_name_systematic '(Pd (N O2) (N H3)3)2 (Pd (N H3)4) (N O3)4'
_space_group_IT_number 121
_symmetry_space_group_name_Hall 'I -4 2'
_symmetry_space_group_name_H-M 'I -4 2 m'
_cell_angle_alpha 90
_cell_angle_beta 90
_cell_angle_gamma 90
_cell_formula_units_Z 2
_cell_length_a 7.637
_cell_length_b 7.637
_cell_length_c 21.61
_cell_volume 1260.377
_citation_journal_id_ASTM INOCAJ
_cod_data_source_file deBoer_INOCAJ_1971_1184.cif
_cod_data_source_block H30N16O16Pd3
_cod_database_code 4344273

loop_
_symmetry_equiv_pos_as_xyz
x,y,z
y,-x,-z
-x,-y,z
-y,x,-z
x,-y,-z
-y,-x,z
-x,y,-z
y,x,z
x+1/2,y+1/2,z+1/2
y+1/2,-x+1/2,-z+1/2
-x+1/2,-y+1/2,z+1/2
-y+1/2,x+1/2,-z+1/2
x+1/2,-y+1/2,-z+1/2
-y+1/2,-x+1/2,z+1/2
-x+1/2,y+1/2,-z+1/2
y+1/2,x+1/2,z+1/2

loop_
_atom_site_label
_atom_site_type_symbol
_atom_site_fract_x
_atom_site_fract_y
_atom_site_fract_z
_atom_site_occupancy
_atom_site_U_iso_or_equiv
N3 N-3 0 0 0.3546 1 0.0
Pd2 Pd+2 0 0 0.25959 1 0.0
N1 N-3 0.1892 0.1892 0.0007 1 0.0
N5 N+5 0.5 0 0.1217 1 0.0
Pd1 Pd+2 0 0 0 1 0.0
N2 N-3 0.1883 0.1883 0.2601 1 0.0
O2 O-2 0.5 0 0.179 1 0.0
O3 O-2 0.5125 0.1379 0.0927 1 0.0
O1 O-2 0.0863 0.0863 0.1404 1 0.0
N4 N+3 0 0 0.1678 1 0.0
